data_4302700
loop_
_publ_author_name
'Paul H. Tobash'
'Svilen Bobev'
'Joe D. Thompson'
'John L. Sarrao'

_publ_section_title
;
Magnesium Substitutions in Rare-Earth Metal Germanides with the
Orthorhombic Gd5Si4-type Structure. Synthesis, Crystal Chemistry, and
Magnetic Properties of RE5-xMgxGe4 (RE= Gd-Tm, Lu, and Y)
;
_journal_name_full 'Inorganic Chemistry'
_journal_page_first 6641
_journal_page_last 6651
_journal_paper_doi 10.1021/ic900616c
_journal_volume 48
_journal_year 2009
_chemical_formula_moiety 'Ge4 Mg1.51 Y3.49'
_chemical_formula_sum 'Ge4 Mg1.51 Y3.49'
_chemical_formula_weight 637.53
_chemical_name_systematic
; 
 ? 
;
_space_group_IT_number 62
_symmetry_cell_setting orthorhombic
_symmetry_space_group_name_Hall '-P 2ac 2n'
_symmetry_space_group_name_H-M 'P n m a'
_atom_sites_solution_primary direct
_atom_sites_solution_secondary difmap
_audit_creation_method SHELXL-97
_cell_angle_alpha 90.00
_cell_angle_beta 90.00
_cell_angle_gamma 90.00
_cell_formula_units_Z 4
_cell_length_a 7.0854(19)
_cell_length_b 14.465(4)
_cell_length_c 7.718(2)
_cell_measurement_reflns_used 7609
_cell_measurement_temperature 120(2)
_cell_measurement_theta_max 26.2
_cell_measurement_theta_min 2.8
_cell_volume 791.0(4)
_computing_cell_refinement 'SAINT (Bruker, 2002)'
_computing_data_collection 'SMART (Bruker, 2002)'
_computing_data_reduction SAINT
_computing_molecular_graphics 'XP in SHELXTL'
_computing_publication_material SHELXTL
_computing_structure_refinement SHELXTL
_computing_structure_solution 'SHELXTL (Bruker, 2002)'
_diffrn_ambient_temperature 120(2)
_diffrn_measured_fraction_theta_full 1.000
_diffrn_measured_fraction_theta_max 1.000
_diffrn_measurement_device_type 'Bruker SMART APEX'
_diffrn_measurement_method \w
_diffrn_radiation_monochromator graphite
_diffrn_radiation_source 'fine-focus sealed tube'
_diffrn_radiation_type MoK\a
_diffrn_radiation_wavelength 0.71073
_diffrn_reflns_av_R_equivalents 0.0383
_diffrn_reflns_av_sigmaI/netI 0.0195
_diffrn_reflns_limit_h_max 8
_diffrn_reflns_limit_h_min -8
_diffrn_reflns_limit_k_max 17
_diffrn_reflns_limit_k_min -17
_diffrn_reflns_limit_l_max 9
_diffrn_reflns_limit_l_min -9
_diffrn_reflns_number 7609
_diffrn_reflns_theta_full 26.21
_diffrn_reflns_theta_max 26.21
_diffrn_reflns_theta_min 2.82
_exptl_absorpt_coefficient_mu 40.162
_exptl_absorpt_correction_T_max 0.2662
_exptl_absorpt_correction_T_min 0.2348
_exptl_absorpt_correction_type multi-scan
_exptl_absorpt_process_details 'SADABS (Sheldrick, 2003)'
_exptl_crystal_colour grey
_exptl_crystal_density_diffrn 5.266
_exptl_crystal_density_method 'not measured'
_exptl_crystal_description irregular
_exptl_crystal_F_000 1112
_exptl_crystal_size_max 0.05
_exptl_crystal_size_mid 0.05
_exptl_crystal_size_min 0.05
_refine_diff_density_max 0.611
_refine_diff_density_min -0.564
_refine_diff_density_rms 0.147
_refine_ls_extinction_method none
_refine_ls_goodness_of_fit_ref 1.078
_refine_ls_matrix_type full
_refine_ls_number_parameters 47
_refine_ls_number_reflns 825
_refine_ls_number_restraints 0
_refine_ls_restrained_S_all 1.078
_refine_ls_R_factor_all 0.0194
_refine_ls_R_factor_gt 0.0172
_refine_ls_shift/su_max 0.001
_refine_ls_shift/su_mean 0.000
_refine_ls_structure_factor_coef Fsqd
_refine_ls_weighting_details 'calc w=1/[\s^2^(Fo^2^)+(0.0201P)^2^+0.0000P] where P=(Fo^2^+2Fc^2^)/3'
_refine_ls_weighting_scheme calc
_refine_ls_wR_factor_gt 0.0387
_refine_ls_wR_factor_ref 0.0395
_reflns_number_gt 771
_reflns_number_total 825
_reflns_threshold_expression >2sigma(I)
_cod_data_source_file ic900616c_si_002_13.cif
_cod_data_source_block Y349
_cod_depositor_comments
;
The following automatic conversions were performed:
'_symmetry_cell_setting' value 'Orthorhombic' changed to 'orthorhombic'
according to '/home/saulius/struct/CIF-dictionaries/cif_core.dic'
dictionary named 'cif_core.dic' version 2.4.1 from 2010-06-29.

Automatic conversion script
Id: cif_fix_enum 1527 2010-12-29 10:47:43Z saulius 
;
_cod_original_cell_volume 791.1(4)
_cod_database_code 4302700

loop_
_symmetry_equiv_pos_as_xyz
'x, y, z'
'-x+1/2, -y, z+1/2'
'-x, y+1/2, -z'
'x+1/2, -y+1/2, -z+1/2'
'-x, -y, -z'
'x-1/2, y, -z-1/2'
'x, -y-1/2, z'
'-x-1/2, y-1/2, z-1/2'

loop_
_atom_site_label
_atom_site_type_symbol
_atom_site_fract_x
_atom_site_fract_y
_atom_site_fract_z
_atom_site_U_iso_or_equiv
_atom_site_adp_type
_atom_site_occupancy
_atom_site_symmetry_multiplicity
_atom_site_calc_flag
_atom_site_refinement_flags
_atom_site_disorder_assembly
_atom_site_disorder_group
Mg Mg 0.3412(2) 0.2500 -0.0117(2) 0.0109(4) Uani 1 2 d S . .
M1 Y 0.17078(7) 0.12587(4) 0.32214(7) 0.00704(19) Uani 0.746(6) 1 d P . .
Mg1 Mg 0.17078(7) 0.12587(4) 0.32214(7) 0.00704(19) Uani 0.254(6) 1 d P . .
M2 Y 0.00680(5) 0.09523(2) 0.81695(4) 0.00689(11) Uani 1 1 d . . .
Ge1 Ge 0.97276(8) 0.2500 0.09706(7) 0.00925(14) Uani 1 2 d S . .
Ge2 Ge 0.21333(7) 0.2500 0.63740(7) 0.00623(13) Uani 1 2 d S . .
Ge3 Ge 0.16799(5) 0.96312(3) 0.53412(5) 0.00687(11) Uani 1 1 d . . .

loop_
_atom_site_aniso_label
_atom_site_aniso_U_11
_atom_site_aniso_U_22
_atom_site_aniso_U_33
_atom_site_aniso_U_23
_atom_site_aniso_U_13
_atom_site_aniso_U_12
Mg 0.0079(9) 0.0156(10) 0.0092(9) 0.000 0.0008(7) 0.000
M1 0.0064(3) 0.0088(3) 0.0059(3) -0.0003(2) 0.0005(2) -0.0007(2)
Mg1 0.0064(3) 0.0088(3) 0.0059(3) -0.0003(2) 0.0005(2) -0.0007(2)
M2 0.00570(18) 0.0089(2) 0.0060(2) 0.00028(13) 0.00020(13) 0.00051(13)
Ge1 0.0074(3) 0.0117(3) 0.0087(3) 0.000 -0.0015(2) 0.000
Ge2 0.0056(3) 0.0073(3) 0.0057(3) 0.000 0.0003(2) 0.000
Ge3 0.0068(2) 0.0085(2) 0.0052(2) 0.00040(14) 0.00062(14) 0.00070(15)

loop_
_atom_type_symbol
_atom_type_description
_atom_type_scat_dispersion_real
_atom_type_scat_dispersion_imag
_atom_type_scat_source
Mg Mg 0.0486 0.0363 'International Tables Vol C Tables 4.2.6.8 and 6.1.1.4'
Ge Ge 0.1547 1.8001 'International Tables Vol C Tables 4.2.6.8 and 6.1.1.4'
Y Y -2.7962 3.5667 'International Tables Vol C Tables 4.2.6.8 and 6.1.1.4'

loop_
_geom_angle_atom_site_label_1
_geom_angle_atom_site_label_2
_geom_angle_atom_site_label_3
_geom_angle
_geom_angle_site_symmetry_1
_geom_angle_site_symmetry_3
_geom_angle_publ_flag
Ge1 Mg Ge2 177.64(7) 1_455 6_656 ?
Ge1 Mg Ge2 89.34(5) 1_455 1_554 ?
Ge2 Mg Ge2 88.30(5) 6_656 1_554 ?
Ge1 Mg Ge3 86.86(3) 1_455 8_655 ?
Ge2 Mg Ge3 93.38(3) 6_656 8_655 ?
Ge2 Mg Ge3 95.83(3) 1_554 8_655 ?
Ge1 Mg Ge3 86.86(3) 1_455 2_564 ?
Ge2 Mg Ge3 93.38(3) 6_656 2_564 ?
Ge2 Mg Ge3 95.83(3) 1_554 2_564 ?
Ge3 Mg Ge3 166.68(6) 8_655 2_564 ?
Ge1 Mg M1 122.66(5) 1_455 4 ?
Ge2 Mg M1 59.15(3) 6_656 4 ?
Ge2 Mg M1 130.33(4) 1_554 4 ?
Ge3 Mg M1 54.69(2) 8_655 4 ?
Ge3 Mg M1 120.42(5) 2_564 4 ?
Ge1 Mg Mg1 122.66(5) 1_455 4 ?
Ge2 Mg Mg1 59.15(3) 6_656 4 ?
Ge2 Mg Mg1 130.33(4) 1_554 4 ?
Ge3 Mg Mg1 54.69(2) 8_655 4 ?
Ge3 Mg Mg1 120.42(5) 2_564 4 ?
M1 Mg Mg1 0.00(3) 4 4 ?
Ge1 Mg Mg1 122.66(5) 1_455 6_656 ?
Ge2 Mg Mg1 59.15(3) 6_656 6_656 ?
Ge2 Mg Mg1 130.33(4) 1_554 6_656 ?
Ge3 Mg Mg1 120.42(5) 8_655 6_656 ?
Ge3 Mg Mg1 54.68(2) 2_564 6_656 ?
M1 Mg Mg1 66.17(4) 4 6_656 ?
Mg1 Mg Mg1 66.17(4) 4 6_656 ?
Ge1 Mg M1 122.66(5) 1_455 6_656 ?
Ge2 Mg M1 59.15(3) 6_656 6_656 ?
Ge2 Mg M1 130.33(4) 1_554 6_656 ?
Ge3 Mg M1 120.42(5) 8_655 6_656 ?
Ge3 Mg M1 54.68(2) 2_564 6_656 ?
M1 Mg M1 66.17(4) 4 6_656 ?
Mg1 Mg M1 66.17(4) 4 6_656 ?
Mg1 Mg M1 0.00(3) 6_656 6_656 ?
Ge1 Mg M1 54.82(3) 1_455 7_565 ?
Ge2 Mg M1 126.95(5) 6_656 7_565 ?
Ge2 Mg M1 127.77(5) 1_554 7_565 ?
Ge3 Mg M1 51.33(2) 8_655 7_565 ?
Ge3 Mg M1 115.80(5) 2_564 7_565 ?
M1 Mg M1 67.84(3) 4 7_565 ?
Mg1 Mg M1 67.84(3) 4 7_565 ?
Mg1 Mg M1 101.85(5) 6_656 7_565 ?
M1 Mg M1 101.85(5) 6_656 7_565 ?
Ge1 Mg Mg1 54.82(3) 1_455 7_565 ?
Ge2 Mg Mg1 126.95(5) 6_656 7_565 ?
Ge2 Mg Mg1 127.77(5) 1_554 7_565 ?
Ge3 Mg Mg1 51.33(2) 8_655 7_565 ?
Ge3 Mg Mg1 115.80(5) 2_564 7_565 ?
M1 Mg Mg1 67.84(3) 4 7_565 ?
Mg1 Mg Mg1 67.84(3) 4 7_565 ?
Mg1 Mg Mg1 101.85(5) 6_656 7_565 ?
M1 Mg Mg1 101.85(5) 6_656 7_565 ?
M1 Mg Mg1 0.00(2) 7_565 7_565 ?
Ge3 M1 Ge1 98.96(2) 2_564 6_556 ?
Ge3 M1 Ge1 90.38(3) 2_564 1_455 ?
Ge1 M1 Ge1 96.03(2) 6_556 1_455 ?
Ge3 M1 Ge3 94.47(2) 2_564 1_545 ?
Ge1 M1 Ge3 113.33(2) 6_556 1_545 ?
Ge1 M1 Ge3 149.00(2) 1_455 1_545 ?
Ge3 M1 Ge3 115.43(3) 2_564 5_566 ?
Ge1 M1 Ge3 143.38(3) 6_556 5_566 ?
Ge1 M1 Ge3 95.93(3) 1_455 5_566 ?
Ge3 M1 Ge3 54.527(18) 1_545 5_566 ?
Ge3 M1 Ge2 149.69(2) 2_564 . ?
Ge1 M1 Ge2 51.734(18) 6_556 . ?
Ge1 M1 Ge2 99.42(3) 1_455 . ?
Ge3 M1 Ge2 91.66(3) 1_545 . ?
Ge3 M1 Ge2 92.15(2) 5_566 . ?
Ge3 M1 Mg 152.90(4) 2_564 6_556 ?
Ge1 M1 Mg 95.24(3) 6_556 6_556 ?
Ge1 M1 Mg 65.16(3) 1_455 6_556 ?
Ge3 M1 Mg 100.92(3) 1_545 6_556 ?
Ge3 M1 Mg 59.45(3) 5_566 6_556 ?
Ge2 M1 Mg 52.53(3) . 6_556 ?
Ge3 M1 Mg 59.54(3) 2_564 . ?
Ge1 M1 Mg 64.14(3) 6_556 . ?
Ge1 M1 Mg 51.46(3) 1_455 . ?
Ge3 M1 Mg 151.37(3) 1_545 . ?
Ge3 M1 Mg 144.62(3) 5_566 . ?
Ge2 M1 Mg 105.21(3) . . ?
Mg M1 Mg 107.71(4) 6_556 . ?
Ge3 M1 M1 117.253(15) 2_564 7_565 ?
Ge1 M1 M1 51.141(16) 6_556 7_565 ?
Ge1 M1 M1 51.197(16) 1_455 7_565 ?
Ge3 M1 M1 145.200(16) 1_545 7_565 ?
Ge3 M1 M1 115.959(16) 5_566 7_565 ?
Ge2 M1 M1 53.784(15) . 7_565 ?
Mg M1 M1 56.92(2) 6_556 7_565 ?
Mg M1 M1 57.75(2) . 7_565 ?
Ge3 M1 Mg1 117.253(15) 2_564 7_565 ?
Ge1 M1 Mg1 51.141(16) 6_556 7_565 ?
Ge1 M1 Mg1 51.197(16) 1_455 7_565 ?
Ge3 M1 Mg1 145.200(16) 1_545 7_565 ?
Ge3 M1 Mg1 115.959(16) 5_566 7_565 ?
Ge2 M1 Mg1 53.784(15) . 7_565 ?
Mg M1 Mg1 56.92(2) 6_556 7_565 ?
Mg M1 Mg1 57.75(2) . 7_565 ?
M1 M1 Mg1 0.00(2) 7_565 7_565 ?
Ge3 M1 M2 59.968(17) 2_564 5_556 ?
Ge1 M1 M2 152.07(2) 6_556 5_556 ?
Ge1 M1 M2 101.82(2) 1_455 5_556 ?
Ge3 M1 M2 55.83(2) 1_545 5_556 ?
Ge3 M1 M2 55.836(15) 5_566 5_556 ?
Ge2 M1 M2 142.96(2) . 5_556 ?
Mg M1 M2 111.68(3) 6_556 5_556 ?
Mg M1 M2 111.78(3) . 5_556 ?
M1 M1 M2 152.655(13) 7_565 5_556 ?
Mg1 M1 M2 152.655(13) 7_565 5_556 ?
Ge3 M1 M2 106.24(3) 2_564 6_657 ?
Ge1 M1 M2 55.158(18) 6_556 6_657 ?
Ge1 M1 M2 148.06(2) 1_455 6_657 ?
Ge3 M1 M2 58.343(15) 1_545 6_657 ?
Ge3 M1 M2 100.90(2) 5_566 6_657 ?
Ge2 M1 M2 53.324(18) . 6_657 ?
Mg M1 M2 100.82(4) 6_556 6_657 ?
Mg M1 M2 114.24(4) . 6_657 ?
M1 M1 M2 96.896(10) 7_565 6_657 ?
Mg1 M1 M2 96.896(10) 7_565 6_657 ?
M2 M1 M2 110.105(18) 5_556 6_657 ?
Ge3 M2 Ge2 95.39(2) 2_565 . ?
Ge3 M2 Ge2 131.786(19) 2_565 6_557 ?
Ge2 M2 Ge2 80.80(2) . 6_557 ?
Ge3 M2 Ge3 136.571(19) 2_565 5_566 ?
Ge2 M2 Ge3 89.68(2) . 5_566 ?
Ge2 M2 Ge3 91.620(19) 6_557 5_566 ?
Ge3 M2 Ge3 86.374(18) 2_565 1_545 ?
Ge2 M2 Ge3 87.45(2) . 1_545 ?
Ge2 M2 Ge3 140.712(19) 6_557 1_545 ?
Ge3 M2 Ge3 50.712(19) 5_566 1_545 ?
Ge3 M2 Ge1 82.705(19) 2_565 1_456 ?
Ge2 M2 Ge1 79.81(2) . 1_456 ?
Ge2 M2 Ge1 49.185(17) 6_557 1_456 ?
Ge3 M2 Ge1 140.412(18) 5_566 1_456 ?
Ge3 M2 Ge1 162.320(18) 1_545 1_456 ?
Ge3 M2 Ge3 101.80(2) 2_565 6_547 ?
Ge2 M2 Ge3 161.947(16) . 6_547 ?
Ge2 M2 Ge3 83.63(2) 6_557 6_547 ?
Ge3 M2 Ge3 81.660(17) 5_566 6_547 ?
Ge3 M2 Ge3 99.00(2) 1_545 6_547 ?
Ge1 M2 Ge3 96.82(2) 1_456 6_547 ?
Ge3 M2 Mg 146.30(3) 2_565 6_556 ?
Ge2 M2 Mg 50.93(3) . 6_556 ?
Ge2 M2 Mg 51.45(3) 6_557 6_556 ?
Ge3 M2 Mg 56.24(3) 5_566 6_556 ?
Ge3 M2 Mg 92.54(3) 1_545 6_556 ?
Ge1 M2 Mg 88.92(3) 1_456 6_556 ?
Ge3 M2 Mg 111.61(3) 6_547 6_556 ?
Ge3 M2 Mg 56.40(2) 2_565 1_556 ?
Ge2 M2 Mg 51.15(3) . 1_556 ?
Ge2 M2 Mg 87.08(3) 6_557 1_556 ?
Ge3 M2 Mg 140.52(3) 5_566 1_556 ?
Ge3 M2 Mg 113.99(3) 1_545 1_556 ?
Ge1 M2 Mg 48.34(3) 1_456 1_556 ?
Ge3 M2 Mg 137.12(3) 6_547 1_556 ?
Mg M2 Mg 94.16(3) 6_556 1_556 ?
Ge3 M2 Mg1 100.76(2) 2_565 5_556 ?
Ge2 M2 Mg1 133.85(2) . 5_556 ?
Ge2 M2 Mg1 116.39(2) 6_557 5_556 ?
Ge3 M2 Mg1 50.000(12) 5_566 5_556 ?
Ge3 M2 Mg1 51.307(16) 1_545 5_556 ?
Ge1 M2 Mg1 144.739(18) 1_456 5_556 ?
Ge3 M2 Mg1 47.972(15) 6_547 5_556 ?
Mg M2 Mg1 104.69(3) 6_556 5_556 ?
Mg M2 Mg1 155.89(2) 1_556 5_556 ?
Ge3 M2 M1 100.76(2) 2_565 5_556 ?
Ge2 M2 M1 133.85(2) . 5_556 ?
Ge2 M2 M1 116.39(2) 6_557 5_556 ?
Ge3 M2 M1 50.000(12) 5_566 5_556 ?
Ge3 M2 M1 51.307(16) 1_545 5_556 ?
Ge1 M2 M1 144.739(18) 1_456 5_556 ?
Ge3 M2 M1 47.972(15) 6_547 5_556 ?
Mg M2 M1 104.69(3) 6_556 5_556 ?
Mg M2 M1 155.89(2) 1_556 5_556 ?
Mg1 M2 M1 0.00(2) 5_556 5_556 ?
Ge3 M2 M2 154.460(15) 2_565 6_557 ?
Ge2 M2 M2 109.726(18) . 6_557 ?
Ge2 M2 M2 51.908(14) 6_557 6_557 ?
Ge3 M2 M2 51.023(12) 5_566 6_557 ?
Ge3 M2 M2 98.951(18) 1_545 6_557 ?
Ge1 M2 M2 96.878(14) 1_456 6_557 ?
Ge3 M2 M2 52.765(15) 6_547 6_557 ?
Mg M2 M2 58.87(3) 6_556 6_557 ?
Mg M2 M2 138.75(2) 1_556 6_557 ?
Mg1 M2 M2 65.232(12) 5_556 6_557 ?
M1 M2 M2 65.232(12) 5_556 6_557 ?
Ge2 Ge1 Mg 117.61(5) 6_656 1_655 ?
Ge2 Ge1 Mg1 67.67(2) 6_656 4 ?
Mg Ge1 Mg1 141.115(16) 1_655 4 ?
Ge2 Ge1 M1 67.67(2) 6_656 4 ?
Mg Ge1 M1 141.115(16) 1_655 4 ?
Mg1 Ge1 M1 0.00(2) 4 4 ?
Ge2 Ge1 M1 67.68(2) 6_656 6_656 ?
Mg Ge1 M1 141.116(16) 1_655 6_656 ?
Mg1 Ge1 M1 77.71(3) 4 6_656 ?
M1 Ge1 M1 77.71(3) 4 6_656 ?
Ge2 Ge1 Mg1 67.68(2) 6_656 6_656 ?
Mg Ge1 Mg1 141.116(16) 1_655 6_656 ?
Mg1 Ge1 Mg1 77.71(3) 4 6_656 ?
M1 Ge1 Mg1 77.71(3) 4 6_656 ?
M1 Ge1 Mg1 0.00(3) 6_656 6_656 ?
Ge2 Ge1 M1 140.739(16) 6_656 7_665 ?
Mg Ge1 M1 73.71(3) 1_655 7_665 ?
Mg1 Ge1 M1 80.84(2) 4 7_665 ?
M1 Ge1 M1 80.84(2) 4 7_665 ?
M1 Ge1 M1 128.84(3) 6_656 7_665 ?
Mg1 Ge1 M1 128.84(3) 6_656 7_665 ?
Ge2 Ge1 Mg1 140.739(16) 6_656 7_665 ?
Mg Ge1 Mg1 73.71(3) 1_655 7_665 ?
Mg1 Ge1 Mg1 80.84(2) 4 7_665 ?
M1 Ge1 Mg1 80.84(2) 4 7_665 ?
M1 Ge1 Mg1 128.84(3) 6_656 7_665 ?
Mg1 Ge1 Mg1 128.84(3) 6_656 7_665 ?
M1 Ge1 Mg1 0.00(2) 7_665 7_665 ?
Ge2 Ge1 M1 140.739(16) 6_656 1_655 ?
Mg Ge1 M1 73.71(3) 1_655 1_655 ?
Mg1 Ge1 M1 128.84(3) 4 1_655 ?
M1 Ge1 M1 128.84(3) 4 1_655 ?
M1 Ge1 M1 80.84(2) 6_656 1_655 ?
Mg1 Ge1 M1 80.84(2) 6_656 1_655 ?
M1 Ge1 M1 77.60(3) 7_665 1_655 ?
Mg1 Ge1 M1 77.60(3) 7_665 1_655 ?
Ge2 Ge1 Mg1 140.739(16) 6_656 1_655 ?
Mg Ge1 Mg1 73.71(3) 1_655 1_655 ?
Mg1 Ge1 Mg1 128.84(3) 4 1_655 ?
M1 Ge1 Mg1 128.84(3) 4 1_655 ?
M1 Ge1 Mg1 80.84(2) 6_656 1_655 ?
Mg1 Ge1 Mg1 80.84(2) 6_656 1_655 ?
M1 Ge1 Mg1 77.60(3) 7_665 1_655 ?
Mg1 Ge1 Mg1 77.60(3) 7_665 1_655 ?
M1 Ge1 Mg1 0.00(3) 1_655 1_655 ?
Ge2 Ge1 M2 64.481(18) 6_656 1_654 ?
Mg Ge1 M2 73.40(3) 1_655 1_654 ?
Mg1 Ge1 M2 131.20(2) 4 1_654 ?
M1 Ge1 M2 131.20(2) 4 1_654 ?
M1 Ge1 M2 76.039(19) 6_656 1_654 ?
Mg1 Ge1 M2 76.039(19) 6_656 1_654 ?
M1 Ge1 M2 146.25(2) 7_665 1_654 ?
Mg1 Ge1 M2 146.25(2) 7_665 1_654 ?
M1 Ge1 M2 86.14(2) 1_655 1_654 ?
Mg1 Ge1 M2 86.14(2) 1_655 1_654 ?
Ge2 Ge1 M2 64.480(18) 6_656 7_664 ?
Mg Ge1 M2 73.40(3) 1_655 7_664 ?
Mg1 Ge1 M2 76.039(19) 4 7_664 ?
M1 Ge1 M2 76.039(19) 4 7_664 ?
M1 Ge1 M2 131.20(2) 6_656 7_664 ?
Mg1 Ge1 M2 131.20(2) 6_656 7_664 ?
M1 Ge1 M2 86.14(2) 7_665 7_664 ?
Mg1 Ge1 M2 86.14(2) 7_665 7_664 ?
M1 Ge1 M2 146.25(2) 1_655 7_664 ?
Mg1 Ge1 M2 146.25(2) 1_655 7_664 ?
M2 Ge1 M2 91.65(3) 1_654 7_664 ?
Ge1 Ge2 Mg 115.25(5) 6_556 6_556 ?
Ge1 Ge2 Mg 116.06(4) 6_556 1_556 ?
Mg Ge2 Mg 128.69(5) 6_556 1_556 ?
Ge1 Ge2 M2 131.985(13) 6_556 . ?
Mg Ge2 M2 72.72(3) 6_556 . ?
Mg Ge2 M2 73.61(3) 1_556 . ?
Ge1 Ge2 M2 131.983(13) 6_556 7_565 ?
Mg Ge2 M2 72.72(3) 6_556 7_565 ?
Mg Ge2 M2 73.61(3) 1_556 7_565 ?
M2 Ge2 M2 96.01(3) . 7_565 ?
Ge1 Ge2 Mg1 60.59(2) 6_556 7_565 ?
Mg Ge2 Mg1 68.32(3) 6_556 7_565 ?
Mg Ge2 Mg1 142.259(19) 1_556 7_565 ?
M2 Ge2 Mg1 139.40(2) . 7_565 ?
M2 Ge2 Mg1 83.17(2) 7_565 7_565 ?
Ge1 Ge2 M1 60.59(2) 6_556 7_565 ?
Mg Ge2 M1 68.32(3) 6_556 7_565 ?
Mg Ge2 M1 142.259(19) 1_556 7_565 ?
M2 Ge2 M1 139.40(2) . 7_565 ?
M2 Ge2 M1 83.17(2) 7_565 7_565 ?
Mg1 Ge2 M1 0.00(2) 7_565 7_565 ?
Ge1 Ge2 M1 60.59(2) 6_556 . ?
Mg Ge2 M1 68.32(3) 6_556 . ?
Mg Ge2 M1 142.260(19) 1_556 . ?
M2 Ge2 M1 83.17(2) . . ?
M2 Ge2 M1 139.40(2) 7_565 . ?
Mg1 Ge2 M1 72.43(3) 7_565 . ?
M1 Ge2 M1 72.43(3) 7_565 . ?
Ge1 Ge2 M2 66.336(18) 6_556 6_657 ?
Mg Ge2 M2 132.381(16) 6_556 6_657 ?
Mg Ge2 M2 71.15(2) 1_556 6_657 ?
M2 Ge2 M2 74.62(2) . 6_657 ?
M2 Ge2 M2 144.76(2) 7_565 6_657 ?
Mg1 Ge2 M2 126.07(2) 7_565 6_657 ?
M1 Ge2 M2 126.07(2) 7_565 6_657 ?
M1 Ge2 M2 74.260(19) . 6_657 ?
Ge1 Ge2 M2 66.335(19) 6_556 4_556 ?
Mg Ge2 M2 132.379(16) 6_556 4_556 ?
Mg Ge2 M2 71.15(3) 1_556 4_556 ?
M2 Ge2 M2 144.76(2) . 4_556 ?
M2 Ge2 M2 74.62(2) 7_565 4_556 ?
Mg1 Ge2 M2 74.260(18) 7_565 4_556 ?
M1 Ge2 M2 74.260(18) 7_565 4_556 ?
M1 Ge2 M2 126.08(2) . 4_556 ?
M2 Ge2 M2 93.42(3) 6_657 4_556 ?
Ge3 Ge3 Mg1 134.71(2) 5_576 2_565 ?
Ge3 Ge3 M1 134.71(2) 5_576 2_565 ?
Mg1 Ge3 M1 0.00(3) 2_565 2_565 ?
Ge3 Ge3 M1 64.155(19) 5_576 1_565 ?
Mg1 Ge3 M1 145.533(17) 2_565 1_565 ?
M1 Ge3 M1 145.533(17) 2_565 1_565 ?
Ge3 Ge3 Mg1 64.155(19) 5_576 1_565 ?
Mg1 Ge3 Mg1 145.533(17) 2_565 1_565 ?
M1 Ge3 Mg1 145.533(17) 2_565 1_565 ?
M1 Ge3 Mg1 0.00(3) 1_565 1_565 ?
Ge3 Ge3 M1 61.32(2) 5_576 5_566 ?
Mg1 Ge3 M1 80.38(2) 2_565 5_566 ?
M1 Ge3 M1 80.38(2) 2_565 5_566 ?
M1 Ge3 M1 125.475(19) 1_565 5_566 ?
Mg1 Ge3 M1 125.475(19) 1_565 5_566 ?
Ge3 Ge3 Mg1 61.32(2) 5_576 5_566 ?
Mg1 Ge3 Mg1 80.38(2) 2_565 5_566 ?
M1 Ge3 Mg1 80.38(2) 2_565 5_566 ?
M1 Ge3 Mg1 125.475(19) 1_565 5_566 ?
Mg1 Ge3 Mg1 125.475(19) 1_565 5_566 ?
M1 Ge3 Mg1 0.00(3) 5_566 5_566 ?
Ge3 Ge3 M2 134.09(3) 5_576 2_564 ?
Mg1 Ge3 M2 90.05(2) 2_565 2_564 ?
M1 Ge3 M2 90.05(2) 2_565 2_564 ?
M1 Ge3 M2 84.61(2) 1_565 2_564 ?
Mg1 Ge3 M2 84.61(2) 1_565 2_564 ?
M1 Ge3 M2 136.16(2) 5_566 2_564 ?
Mg1 Ge3 M2 136.16(2) 5_566 2_564 ?
Ge3 Ge3 M2 65.060(17) 5_576 5_566 ?
Mg1 Ge3 M2 136.85(2) 2_565 5_566 ?
M1 Ge3 M2 136.85(2) 2_565 5_566 ?
M1 Ge3 M2 74.17(2) 1_565 5_566 ?
Mg1 Ge3 M2 74.17(2) 1_565 5_566 ?
M1 Ge3 M2 83.36(2) 5_566 5_566 ?
Mg1 Ge3 M2 83.36(2) 5_566 5_566 ?
M2 Ge3 M2 74.88(2) 2_564 5_566 ?
Ge3 Ge3 Mg 110.91(4) 5_576 2_565 ?
Mg1 Ge3 Mg 69.13(4) 2_565 2_565 ?
M1 Ge3 Mg 69.13(4) 2_565 2_565 ?
M1 Ge3 Mg 138.65(4) 1_565 2_565 ?
Mg1 Ge3 Mg 138.65(4) 1_565 2_565 ?
M1 Ge3 Mg 65.87(3) 5_566 2_565 ?
Mg1 Ge3 Mg 65.87(3) 5_566 2_565 ?
M2 Ge3 Mg 70.72(3) 2_564 2_565 ?
M2 Ge3 Mg 67.73(3) 5_566 2_565 ?
Ge3 Ge3 M2 64.227(19) 5_576 1_565 ?
Mg1 Ge3 M2 82.87(2) 2_565 1_565 ?
M1 Ge3 M2 82.87(2) 2_565 1_565 ?
M1 Ge3 M2 84.19(2) 1_565 1_565 ?
Mg1 Ge3 M2 84.19(2) 1_565 1_565 ?
M1 Ge3 M2 72.86(2) 5_566 1_565 ?
Mg1 Ge3 M2 72.86(2) 5_566 1_565 ?
M2 Ge3 M2 148.539(15) 2_564 1_565 ?
M2 Ge3 M2 129.287(19) 5_566 1_565 ?
Mg Ge3 M2 132.92(4) 2_565 1_565 ?
Ge3 Ge3 M2 119.40(3) 5_576 6_667 ?
Mg1 Ge3 M2 72.06(2) 2_565 6_667 ?
M1 Ge3 M2 72.06(2) 2_565 6_667 ?
M1 Ge3 M2 73.51(2) 1_565 6_667 ?
Mg1 Ge3 M2 73.51(2) 1_565 6_667 ?
M1 Ge3 M2 136.13(2) 5_566 6_667 ?
Mg1 Ge3 M2 136.13(2) 5_566 6_667 ?
M2 Ge3 M2 78.20(2) 2_564 6_667 ?
M2 Ge3 M2 139.377(16) 5_566 6_667 ?
Mg Ge3 M2 129.39(4) 2_565 6_667 ?
M2 Ge3 M2 70.445(18) 1_565 6_667 ?

loop_
_geom_bond_atom_site_label_1
_geom_bond_atom_site_label_2
_geom_bond_distance
_geom_bond_site_symmetry_2
_geom_bond_publ_flag
Mg Ge1 2.7421(19) 1_455 ?
Mg Ge2 2.8097(19) 6_656 ?
Mg Ge2 2.8555(19) 1_554 ?
Mg Ge3 3.1038(9) 8_655 ?
Mg Ge3 3.1039(9) 2_564 ?
Mg M1 3.2894(16) 4 ?
Mg Mg1 3.2894(16) 4 ?
Mg Mg1 3.2894(16) 6_656 ?
Mg M1 3.2894(16) 6_656 ?
Mg M1 3.3648(16) 7_565 ?
Mg Mg1 3.3648(16) 7_565 ?
M1 Ge3 2.8114(8) 2_564 ?
M1 Ge1 2.8620(8) 6_556 ?
M1 Ge1 2.8654(8) 1_455 ?
M1 Ge3 2.8670(9) 1_545 ?
M1 Ge3 2.9411(8) 5_566 ?
M1 Ge2 3.0390(9) . ?
M1 Mg 3.2894(16) 6_556 ?
M1 M1 3.5911(14) 7_565 ?
M1 Mg1 3.5911(14) 7_565 ?
M1 M2 3.6007(10) 5_556 ?
M1 M2 3.6912(9) 6_657 ?
M2 Ge3 2.9718(7) 2_565 ?
M2 Ge2 3.0123(7) . ?
M2 Ge2 3.0757(7) 6_557 ?
M2 Ge3 3.0965(8) 5_566 ?
M2 Ge3 3.1180(7) 1_545 ?
M2 Ge1 3.1216(8) 1_456 ?
M2 Ge3 3.2766(8) 6_547 ?
M2 Mg 3.4552(15) 6_556 ?
M2 Mg 3.5176(15) 1_556 ?
M2 Mg1 3.6008(10) 5_556 ?
M2 M1 3.6008(10) 5_556 ?
M2 M2 3.6904(9) 6_557 ?
Ge1 Ge2 2.5795(9) 6_656 ?
Ge1 Mg 2.7421(19) 1_655 ?
Ge1 Mg1 2.8619(8) 4 ?
Ge1 M1 2.8619(8) 4 ?
Ge1 M1 2.8620(8) 6_656 ?
Ge1 Mg1 2.8620(8) 6_656 ?
Ge1 M1 2.8654(8) 7_665 ?
Ge1 Mg1 2.8654(8) 7_665 ?
Ge1 M1 2.8654(8) 1_655 ?
Ge1 Mg1 2.8654(8) 1_655 ?
Ge1 M2 3.1216(8) 1_654 ?
Ge1 M2 3.1217(8) 7_664 ?
Ge2 Ge1 2.5795(9) 6_556 ?
Ge2 Mg 2.8096(19) 6_556 ?
Ge2 Mg 2.8555(19) 1_556 ?
Ge2 M2 3.0123(7) 7_565 ?
Ge2 Mg1 3.0390(9) 7_565 ?
Ge2 M1 3.0390(9) 7_565 ?
Ge2 M2 3.0757(7) 6_657 ?
Ge2 M2 3.0758(7) 4_556 ?
Ge3 Ge3 2.6614(9) 5_576 ?
Ge3 Mg1 2.8114(8) 2_565 ?
Ge3 M1 2.8114(8) 2_565 ?
Ge3 M1 2.8670(8) 1_565 ?
Ge3 Mg1 2.8670(8) 1_565 ?
Ge3 M1 2.9411(8) 5_566 ?
Ge3 Mg1 2.9411(8) 5_566 ?
Ge3 M2 2.9717(7) 2_564 ?
Ge3 M2 3.0965(8) 5_566 ?
Ge3 Mg 3.1038(9) 2_565 ?
Ge3 M2 3.1180(7) 1_565 ?
Ge3 M2 3.2766(8) 6_667 ?
